data_7231037
loop_
_publ_author_name
'Abherv\'e, Alexandre'
'Benmansour, Samia'
'G\'omez-Garc\'ia, Carlos Jos\'e'
'Avarvari, Narcis'

_publ_section_title
;
 Iron(ii) and cobalt(ii) complexes based on anionic
 phenanthroline-imidazolate ligands: reversible
 single-crystal-to-single-crystal transformations
;
_journal_issue 29
_journal_name_full CrystEngComm
_journal_page_first 4141
_journal_paper_doi 10.1039/C8CE00561C
_journal_volume 20
_journal_year 2018
_chemical_formula_moiety 'H9 O4, C57 H33 N12 Fe, H2 O'
_chemical_formula_sum 'C57 H44 Fe N12 O5'
_chemical_formula_weight 1032.89
_space_group_IT_number 155
_space_group_name_Hall 'R 3 2"'
_space_group_name_H-M_alt 'R 3 2 :H'
_symmetry_cell_setting trigonal
_symmetry_space_group_name_Hall 'R 3 2"'
_symmetry_space_group_name_H-M 'R 3 2 :H'
_atom_sites_solution_hydrogens geom
_atom_sites_solution_primary direct
_atom_sites_solution_secondary difmap
_audit_creation_method SHELXL-97
_audit_update_record
;
2018-04-08 deposited with the CCDC.
2018-06-27 downloaded from the CCDC.
;
_cell_angle_alpha 90.00
_cell_angle_beta 90.00
_cell_angle_gamma 120.00
_cell_formula_units_Z 3
_cell_length_a 17.0059(2)
_cell_length_b 17.0059(2)
_cell_length_c 17.2491(2)
_cell_measurement_reflns_used 5980
_cell_measurement_temperature 150.00(10)
_cell_measurement_theta_max 73.1310
_cell_measurement_theta_min 5.1810
_cell_volume 4320.13(9)
_computing_cell_refinement 'CrysAlisPro 1.171.38.41r (Rigaku OD, 2015)'
_computing_data_collection 'CrysAlisPro 1.171.38.41r (Rigaku OD, 2015)'
_computing_data_reduction 'CrysAlisPro 1.171.38.41r (Rigaku OD, 2015)'
_computing_structure_refinement 'SHELXL-97 (Sheldrick, 2008)'
_computing_structure_solution 'SHELXS-97 (Sheldrick, 2008)'
_diffrn_ambient_temperature 150.00(10)
_diffrn_detector_area_resol_mean 5.1990
_diffrn_measured_fraction_theta_full 0.992
_diffrn_measured_fraction_theta_max 0.992
_diffrn_measurement_device_type 'SuperNova, Single source at offset, AtlasS2'
_diffrn_measurement_method '\w scans'
_diffrn_radiation_monochromator mirror
_diffrn_radiation_source 'fine-focus sealed tube'
_diffrn_radiation_type CuK\a
_diffrn_radiation_wavelength 1.54184
_diffrn_reflns_av_R_equivalents 0.0144
_diffrn_reflns_av_sigmaI/netI 0.0120
_diffrn_reflns_limit_h_max 21
_diffrn_reflns_limit_h_min -21
_diffrn_reflns_limit_k_max 20
_diffrn_reflns_limit_k_min -19
_diffrn_reflns_limit_l_max 21
_diffrn_reflns_limit_l_min -20
_diffrn_reflns_number 6999
_diffrn_reflns_theta_full 73.41
_diffrn_reflns_theta_max 73.41
_diffrn_reflns_theta_min 3.95
_exptl_absorpt_coefficient_mu 2.552
_exptl_absorpt_correction_T_max 1.00000
_exptl_absorpt_correction_T_min 0.82046
_exptl_absorpt_correction_type multi-scan
_exptl_absorpt_process_details
;
CrysAlisPro 1.171.38.46 (Rigaku Oxford Diffraction, 2015)
Empirical absorption correction using spherical harmonics,
 implemented in SCALE3 ABSPACK scaling algorithm.
;
_exptl_crystal_colour red
_exptl_crystal_density_diffrn 1.191
_exptl_crystal_density_method 'not measured'
_exptl_crystal_description cubic
_exptl_crystal_F_000 1608
_exptl_crystal_size_max 0.1
_exptl_crystal_size_mid 0.1
_exptl_crystal_size_min 0.09
_platon_squeeze_details
;
The unit cell contains disordered solvent molecules which were not modelled but the corresponding scattering contribution were taken into account using SQUEEZE/PLATON procedure. The unit cell contains a void of 1171 A3 containing about 32 electrons which corresponds to approximately 1 water molecule per formula unit. The solvent composition was included in the calculation of the empirical formula, formula weight, density, linear absorption coefficient and F(000).
;
_refine_diff_density_max 1.613
_refine_diff_density_min -1.268
_refine_diff_density_rms 0.056
_refine_ls_abs_structure_details 'Flack H D (1983), Acta Cryst. A39, 876-881'
_refine_ls_abs_structure_Flack 0.00
_refine_ls_extinction_method none
_refine_ls_goodness_of_fit_ref 1.088
_refine_ls_hydrogen_treatment mixed
_refine_ls_matrix_type full
_refine_ls_number_parameters 119
_refine_ls_number_reflns 1918
_refine_ls_number_restraints 0
_refine_ls_restrained_S_all 1.088
_refine_ls_R_factor_all 0.0380
_refine_ls_R_factor_gt 0.0378
_refine_ls_shift/su_max 0.000
_refine_ls_shift/su_mean 0.000
_refine_ls_structure_factor_coef Fsqd
_refine_ls_weighting_details 'calc w=1/[\s^2^(Fo^2^)+(0.0716P)^2^+4.9192P] where P=(Fo^2^+2Fc^2^)/3'
_refine_ls_weighting_scheme calc
_refine_ls_wR_factor_gt 0.1089
_refine_ls_wR_factor_ref 0.1092
_reflns_number_gt 1915
_reflns_number_total 1918
_reflns_threshold_expression >2sigma(I)
_cod_data_source_file c8ce00561c2.cif
_cod_data_source_block 1b
_cod_depositor_comments 'Adding full bibliography for 7231033--7231038.cif.'
_cod_original_cell_volume 4320.12(9)
_cod_original_sg_symbol_H-M R32
_cod_database_code 7231037
_oxdiff_exptl_absorpt_empirical_full_min 0.894
_oxdiff_exptl_absorpt_empirical_full_max 1.255
_oxdiff_exptl_absorpt_empirical_details
;
Empirical correction (ABSPACK) includes:
- Absorption correction using spherical harmonics
- Frame scaling
;

loop_
_symmetry_equiv_pos_as_xyz
'x, y, z'
'-y, x-y, z'
'-x+y, -x, z'
'x-y, -y, -z'
'-x, -x+y, -z'
'y, x, -z'
'x+2/3, y+1/3, z+1/3'
'-y+2/3, x-y+1/3, z+1/3'
'-x+y+2/3, -x+1/3, z+1/3'
'x-y+2/3, -y+1/3, -z+1/3'
'-x+2/3, -x+y+1/3, -z+1/3'
'y+2/3, x+1/3, -z+1/3'
'x+1/3, y+2/3, z+2/3'
'-y+1/3, x-y+2/3, z+2/3'
'-x+y+1/3, -x+2/3, z+2/3'
'x-y+1/3, -y+2/3, -z+2/3'
'-x+1/3, -x+y+2/3, -z+2/3'
'y+1/3, x+2/3, -z+2/3'

loop_
_atom_site_label
_atom_site_type_symbol
_atom_site_fract_x
_atom_site_fract_y
_atom_site_fract_z
_atom_site_U_iso_or_equiv
_atom_site_adp_type
_atom_site_occupancy
_atom_site_symmetry_multiplicity
_atom_site_calc_flag
_atom_site_refinement_flags
C1 C 0.97303(15) 0.86242(16) 0.87982(13) 0.0247(5) Uani 1 1 d .
H1 H 1.0305 0.9033 0.8609 0.030 Uiso 1 1 calc R
C2 C 0.92351(17) 0.77709(17) 0.84449(13) 0.0286(5) Uani 1 1 d .
H2 H 0.9479 0.7624 0.8024 0.034 Uiso 1 1 calc R
C3 C 0.83858(15) 0.71485(15) 0.87210(13) 0.0262(5) Uani 1 1 d .
H3 H 0.8055 0.6579 0.8492 0.031 Uiso 1 1 calc R
C4 C 0.80289(16) 0.73894(15) 0.93536(13) 0.0229(4) Uani 1 1 d .
C5 C 0.85624(15) 0.82562(15) 0.96713(12) 0.0197(4) Uani 1 1 d .
C6 C 0.71555(16) 0.68360(15) 0.97018(13) 0.0256(5) Uani 1 1 d .
C7 C 0.5804(2) 0.5804(2) 1.0000 0.0301(7) Uani 1 2 d S
C8 C 0.4934(2) 0.4934(2) 1.0000 0.0380(8) Uani 1 2 d S
C9 C 0.4884(2) 0.4155(2) 0.96918(18) 0.0515(9) Uani 1 1 d .
H9 H 0.5399 0.4178 0.9483 0.062 Uiso 1 1 calc R
C10 C 0.9279(4) 0.5935(3) 0.9696(2) 0.0725(14) Uani 1 1 d .
H10 H 0.8788 0.5963 0.9490 0.087 Uiso 1 1 calc R
C11 C 1.0000 0.6706(3) 1.0000 0.083(2) Uani 1 2 d S
H11 H 1.0000 0.7253 1.0000 0.100 Uiso 1 2 calc SR
N1 N 0.94034(14) 0.88688(11) 0.93979(9) 0.0200(3) Uani 1 1 d .
N2 N 0.64967(14) 0.59663(14) 0.95202(12) 0.0280(5) Uani 1 1 d .
O1 O 0.6667 0.3333 0.8333 0.231(10) Uani 1 6 d S
O2 O 0.6667 0.49229(18) 0.8333 0.0441(7) Uani 1 2 d S
Fe1 Fe 1.0000 1.0000 1.0000 0.0175(2) Uani 1 6 d S
H2S H 0.661(4) 0.530(3) 0.869(2) 0.088(15) Uiso 1 1 d .

loop_
_atom_site_aniso_label
_atom_site_aniso_U_11
_atom_site_aniso_U_22
_atom_site_aniso_U_33
_atom_site_aniso_U_23
_atom_site_aniso_U_13
_atom_site_aniso_U_12
C1 0.0240(11) 0.0257(11) 0.0253(11) -0.0026(9) 0.0020(8) 0.0131(9)
C2 0.0323(11) 0.0320(12) 0.0231(11) -0.0055(9) 0.0024(9) 0.0174(10)
C3 0.0299(12) 0.0215(10) 0.0261(10) -0.0045(8) -0.0032(8) 0.0121(8)
C4 0.0252(11) 0.0216(10) 0.0217(10) 0.0016(8) -0.0028(8) 0.0117(9)
C5 0.0198(9) 0.0205(10) 0.0197(10) -0.0009(8) 0.0000(8) 0.0108(8)
C6 0.0262(11) 0.0226(11) 0.0232(11) -0.0002(9) -0.0028(9) 0.0086(10)
C7 0.0286(12) 0.0286(12) 0.0224(15) 0.0025(7) -0.0025(7) 0.0062(14)
C8 0.0341(13) 0.0341(13) 0.0239(14) 0.0045(7) -0.0045(7) 0.0007(15)
C9 0.0506(17) 0.0357(15) 0.0370(14) 0.0046(11) -0.0065(13) -0.0018(14)
C10 0.140(4) 0.077(3) 0.0472(19) 0.0068(19) 0.008(2) 0.089(3)
C11 0.182(8) 0.062(2) 0.046(3) 0.0011(19) 0.002(4) 0.091(4)
N1 0.0205(10) 0.0205(7) 0.0206(7) 0.0008(6) 0.0010(8) 0.0115(9)
N2 0.0277(11) 0.0215(10) 0.0247(10) 0.0007(7) -0.0022(8) 0.0049(8)
O1 0.034(2) 0.034(2) 0.63(3) 0.000 0.000 0.0168(10)
O2 0.0595(19) 0.0383(10) 0.0417(15) 0.0002(7) 0.0003(13) 0.0298(9)
Fe1 0.0168(2) 0.0168(2) 0.0191(4) 0.000 0.000 0.00838(12)

loop_
_atom_type_symbol
_atom_type_description
_atom_type_scat_dispersion_real
_atom_type_scat_dispersion_imag
_atom_type_scat_source
C C 0.0181 0.0091 'International Tables Vol C Tables 4.2.6.8 and 6.1.1.4'
H H 0.0000 0.0000 'International Tables Vol C Tables 4.2.6.8 and 6.1.1.4'
N N 0.0311 0.0180 'International Tables Vol C Tables 4.2.6.8 and 6.1.1.4'
O O 0.0492 0.0322 'International Tables Vol C Tables 4.2.6.8 and 6.1.1.4'
Fe Fe -1.1336 3.1974 'International Tables Vol C Tables 4.2.6.8 and 6.1.1.4'

loop_
_geom_angle_atom_site_label_1
_geom_angle_atom_site_label_2
_geom_angle_atom_site_label_3
_geom_angle
_geom_angle_site_symmetry_1
_geom_angle_site_symmetry_3
N1 C1 C2 122.1(2) . .
C3 C2 C1 120.0(2) . .
C2 C3 C4 118.9(2) . .
C5 C4 C3 117.6(2) . .
C5 C4 C6 116.1(2) . .
C3 C4 C6 126.2(2) . .
N1 C5 C4 123.27(19) . .
N1 C5 C5 115.07(11) . 6_557
C4 C5 C5 121.65(13) . 6_557
N2 C6 C6 108.73(14) . 6_557
N2 C6 C4 129.2(2) . .
C6 C6 C4 122.08(13) 6_557 .
N2 C7 N2 114.9(3) 6_557 .
N2 C7 C8 122.56(16) 6_557 .
N2 C7 C8 122.56(16) . .
C9 C8 C9 119.0(4) . 6_557
C9 C8 C7 120.5(2) . .
C9 C8 C7 120.5(2) 6_557 .
C10 C9 C8 119.9(4) 2_655 .
C11 C10 C9 121.1(4) . 3_665
C10 C11 C10 118.9(5) 5_767 .
C1 N1 C5 118.06(17) . .
C1 N1 Fe1 128.54(16) . .
C5 N1 Fe1 113.32(14) . .
C7 N2 C6 103.8(2) . .
N1 Fe1 N1 87.69(12) 2_765 4_677
N1 Fe1 N1 94.62(6) 2_765 .
N1 Fe1 N1 176.92(13) 4_677 .
N1 Fe1 N1 94.62(6) 2_765 3_675
N1 Fe1 N1 83.15(12) 4_677 3_675
N1 Fe1 N1 94.62(6) . 3_675
N1 Fe1 N1 176.92(13) 2_765 6_557
N1 Fe1 N1 94.62(6) 4_677 6_557
N1 Fe1 N1 83.15(12) . 6_557
N1 Fe1 N1 87.69(12) 3_675 6_557
N1 Fe1 N1 83.15(12) 2_765 5_767
N1 Fe1 N1 94.62(6) 4_677 5_767
N1 Fe1 N1 87.69(12) . 5_767
N1 Fe1 N1 176.92(14) 3_675 5_767
N1 Fe1 N1 94.62(6) 6_557 5_767

loop_
_geom_bond_atom_site_label_1
_geom_bond_atom_site_label_2
_geom_bond_distance
_geom_bond_site_symmetry_2
C1 N1 1.336(3) .
C1 C2 1.401(3) .
C2 C3 1.380(3) .
C3 C4 1.406(3) .
C4 C5 1.400(3) .
C4 C6 1.433(3) .
C5 N1 1.365(3) .
C5 C5 1.449(4) 6_557
C6 N2 1.372(3) .
C6 C6 1.394(5) 6_557
C7 N2 1.350(3) 6_557
C7 N2 1.350(3) .
C7 C8 1.479(5) .
C8 C9 1.390(4) .
C8 C9 1.390(4) 6_557
C9 C10 1.385(4) 2_655
C10 C11 1.375(5) .
C10 C9 1.385(4) 3_665
C11 C10 1.375(5) 5_767
N1 Fe1 1.9639(16) .
Fe1 N1 1.9638(16) 2_765
Fe1 N1 1.9639(16) 4_677
Fe1 N1 1.9639(16) 3_675
Fe1 N1 1.9639(16) 6_557
Fe1 N1 1.9640(16) 5_767

loop_
_platon_squeeze_void_nr
_platon_squeeze_void_average_x
_platon_squeeze_void_average_y
_platon_squeeze_void_average_z
_platon_squeeze_void_volume
_platon_squeeze_void_count_electrons
_platon_squeeze_void_content
1 -0.009 -0.009 0.167 390 11 ' '
2 -0.006 -0.004 0.833 390 11 ' '
3 -0.024 0.483 0.500 390 11 ' '
